data_7153459
loop_
_publ_author_name
'Chowdhury, Chinmay'
'Sasmal, Anup Kumar'
'Achari, Basudeb'

_publ_section_title
;
 An expedient and facile route for the general synthesis of 3-aryl
 substituted 1,2,3-triazolo[1,5-a][1,4]benzodiazepin-6-ones and
 1,2,3-triazolo[1,5-a][1,5]benzodiazocin-7-ones.
;
_journal_issue 21
_journal_name_full 'Organic &amp; biomolecular chemistry'
_journal_page_first 4971
_journal_page_last 4977
_journal_paper_doi 10.1039/c0ob00217h
_journal_volume 8
_journal_year 2010
_chemical_formula_moiety C18H16N4O
_chemical_formula_sum 'C18 H16 N4 O'
_chemical_formula_weight 304.35
_chemical_melting_point 205.0(10)
_chemical_name_common triazolobenzodiazocine
_chemical_name_systematic
;
?
;
_space_group_IT_number 19
_symmetry_cell_setting orthorhombic
_symmetry_space_group_name_Hall 'P 2ac 2ab'
_symmetry_space_group_name_H-M 'P 21 21 21'
_atom_sites_solution_hydrogens geom
_atom_sites_solution_primary direct
_atom_sites_solution_secondary difmap
_audit_creation_method SHELXL-97
_cell_angle_alpha 90.00
_cell_angle_beta 90.00
_cell_angle_gamma 90.00
_cell_formula_units_Z 4
_cell_length_a 8.459(4)
_cell_length_b 9.484(4)
_cell_length_c 18.978(8)
_cell_measurement_reflns_used 1560
_cell_measurement_temperature 296(2)
_cell_measurement_theta_max 25.00
_cell_measurement_theta_min 3.40
_cell_volume 1522.5(12)
_computing_cell_refinement 'Apex 2, Bruker Kappa'
_computing_data_collection 'Apex 2, Bruker Kappa'
_computing_data_reduction 'Apex 2, Bruker Kappa'
_computing_molecular_graphics PLATON(Spek,2004)
_computing_structure_refinement 'SHELXL-97 (Sheldrick, 1997)'
_computing_structure_solution 'SHELXS-97 (Sheldrick, 1990)'
_diffrn_ambient_temperature 296(2)
_diffrn_measured_fraction_theta_full 0.801
_diffrn_measured_fraction_theta_max 0.801
_diffrn_measurement_device_type 'Bruker Kappa Apex 2'
_diffrn_measurement_method 'Difference Vectors'
_diffrn_radiation_monochromator graphite
_diffrn_radiation_source 'fine-focus sealed tube'
_diffrn_radiation_type MoK\a
_diffrn_radiation_wavelength 0.71073
_diffrn_reflns_av_R_equivalents 0.0362
_diffrn_reflns_av_sigmaI/netI 0.0546
_diffrn_reflns_limit_h_max 10
_diffrn_reflns_limit_h_min -2
_diffrn_reflns_limit_k_max 3
_diffrn_reflns_limit_k_min -10
_diffrn_reflns_limit_l_max 13
_diffrn_reflns_limit_l_min -21
_diffrn_reflns_number 2156
_diffrn_reflns_theta_full 25.00
_diffrn_reflns_theta_max 25.00
_diffrn_reflns_theta_min 3.40
_exptl_absorpt_coefficient_mu 0.086
_exptl_absorpt_correction_T_max 0.995
_exptl_absorpt_correction_T_min 0.992
_exptl_absorpt_correction_type none
_exptl_crystal_colour colourless
_exptl_crystal_density_diffrn 1.328
_exptl_crystal_density_method 'not measured'
_exptl_crystal_description needle-shaped
_exptl_crystal_F_000 640
_exptl_crystal_size_max 0.35
_exptl_crystal_size_mid 0.08
_exptl_crystal_size_min 0.06
_refine_diff_density_max 0.164
_refine_diff_density_min -0.200
_refine_diff_density_rms 0.041
_refine_ls_abs_structure_details 'Flack H D (1983), Acta Cryst. A39, 876-881'
_refine_ls_abs_structure_Flack 1(3)
_refine_ls_extinction_method none
_refine_ls_goodness_of_fit_ref 0.782
_refine_ls_hydrogen_treatment mixed
_refine_ls_matrix_type full
_refine_ls_number_parameters 209
_refine_ls_number_reflns 1901
_refine_ls_number_restraints 0
_refine_ls_restrained_S_all 0.782
_refine_ls_R_factor_all 0.0494
_refine_ls_R_factor_gt 0.0439
_refine_ls_shift/su_max 0.000
_refine_ls_shift/su_mean 0.000
_refine_ls_structure_factor_coef Fsqd
_refine_ls_weighting_details 'calc w=1/[\s^2^(Fo^2^)+(0.1000P)^2^+0.8217P] where P=(Fo^2^+2Fc^2^)/3'
_refine_ls_weighting_scheme calc
_refine_ls_wR_factor_gt 0.1203
_refine_ls_wR_factor_ref 0.1274
_reflns_number_gt 1706
_reflns_number_total 1901
_reflns_threshold_expression >2sigma(I)
_cod_data_source_file c0ob00217h.txt
_cod_data_source_block as444_0m
_cod_depositor_comments
;
The following automatic conversions were performed:

'_chemical_melting_point' value '204-206' was changed to '205.0(10)'
- the average value was taken and precision was estimated.

Automatic conversion script
Id: cif_fix_values 1891 2012-01-12 08:04:46Z andrius 
;
_cod_original_cell_volume 1522.4(11)
_cod_original_sg_symbol_H-M P212121
_cod_database_code 7153459

loop_
_symmetry_equiv_pos_as_xyz
'x, y, z'
'-x+1/2, -y, z+1/2'
'-x, y+1/2, -z+1/2'
'x+1/2, -y+1/2, -z'

loop_
_atom_site_label
_atom_site_type_symbol
_atom_site_fract_x
_atom_site_fract_y
_atom_site_fract_z
_atom_site_U_iso_or_equiv
_atom_site_adp_type
_atom_site_occupancy
_atom_site_symmetry_multiplicity
_atom_site_calc_flag
_atom_site_refinement_flags
N1 N -0.1634(3) 0.7639(3) 0.35323(17) 0.0383(7) Uani 1 1 d .
N2 N -0.2351(3) 0.8707(3) 0.38926(19) 0.0466(8) Uani 1 1 d .
N3 N -0.1248(3) 0.9389(3) 0.42254(19) 0.0451(8) Uani 1 1 d .
N4 N 0.0160(3) 0.7051(3) 0.21155(18) 0.0400(7) Uani 1 1 d .
O1 O -0.1776(3) 0.8274(2) 0.15631(16) 0.0508(7) Uani 1 1 d .
C1 C -0.2655(3) 0.6701(3) 0.3153(2) 0.0379(9) Uani 1 1 d .
C2 C -0.3785(3) 0.5976(3) 0.3536(2) 0.0466(9) Uani 1 1 d .
H2 H -0.3822 0.6050 0.4024 0.056 Uiso 1 1 calc R
C3 C -0.4859(3) 0.5138(4) 0.3180(3) 0.0553(11) Uani 1 1 d .
H3 H -0.5606 0.4622 0.3430 0.066 Uiso 1 1 calc R
C4 C -0.4821(4) 0.5066(4) 0.2452(3) 0.0569(12) Uani 1 1 d .
H4 H -0.5562 0.4520 0.2214 0.068 Uiso 1 1 calc R
C5 C -0.3687(3) 0.5804(4) 0.2076(2) 0.0484(10) Uani 1 1 d .
H5 H -0.3671 0.5751 0.1587 0.058 Uiso 1 1 calc R
C6 C -0.2574(3) 0.6622(3) 0.2426(2) 0.0401(9) Uani 1 1 d .
C7 C -0.1365(3) 0.7393(3) 0.1998(2) 0.0391(8) Uani 1 1 d .
C8 C 0.1424(4) 0.7735(4) 0.1716(2) 0.0518(10) Uani 1 1 d .
H8A H 0.1892 0.7066 0.1399 0.078 Uiso 1 1 calc R
H8B H 0.2215 0.8080 0.2036 0.078 Uiso 1 1 calc R
H8C H 0.0994 0.8509 0.1452 0.078 Uiso 1 1 calc R
C9 C 0.0652(3) 0.6003(3) 0.2626(2) 0.0392(8) Uani 1 1 d .
H9A H 0.1544 0.5482 0.2437 0.047 Uiso 1 1 calc R
H9B H -0.0207 0.5341 0.2700 0.047 Uiso 1 1 calc R
C10 C 0.1117(3) 0.6644(3) 0.3329(2) 0.0392(8) Uani 1 1 d .
H10A H 0.1291 0.5884 0.3662 0.047 Uiso 1 1 calc R
H10B H 0.2116 0.7132 0.3269 0.047 Uiso 1 1 calc R
C11 C -0.0044(3) 0.7654(3) 0.36451(19) 0.0330(7) Uani 1 1 d .
C12 C 0.0179(3) 0.8777(3) 0.4092(2) 0.0360(8) Uani 1 1 d .
C13 C 0.1624(3) 0.9355(3) 0.44160(19) 0.0373(8) Uani 1 1 d .
C14 C 0.2972(4) 0.8547(3) 0.4531(2) 0.0431(9) Uani 1 1 d .
H14 H 0.2961 0.7591 0.4423 0.052 Uiso 1 1 calc R
C15 C 0.4319(4) 0.9146(4) 0.4803(2) 0.0482(9) Uani 1 1 d .
H15 H 0.5221 0.8600 0.4865 0.058 Uiso 1 1 calc R
C16 C 0.4335(4) 1.0557(4) 0.4983(2) 0.0550(10) Uani 1 1 d .
H16 H 0.5249 1.0965 0.5164 0.066 Uiso 1 1 calc R
C17 C 0.2995(4) 1.1356(4) 0.4895(3) 0.0551(11) Uani 1 1 d .
H17 H 0.2999 1.2301 0.5024 0.066 Uiso 1 1 calc R
C18 C 0.1650(4) 1.0767(3) 0.4616(2) 0.0455(9) Uani 1 1 d .
H18 H 0.0748 1.1317 0.4560 0.055 Uiso 1 1 calc R

loop_
_atom_site_aniso_label
_atom_site_aniso_U_11
_atom_site_aniso_U_22
_atom_site_aniso_U_33
_atom_site_aniso_U_23
_atom_site_aniso_U_13
_atom_site_aniso_U_12
N1 0.0354(12) 0.0399(14) 0.039(2) -0.0024(12) 0.0013(11) 0.0008(10)
N2 0.0408(14) 0.0505(16) 0.049(2) -0.0110(15) 0.0034(12) 0.0080(12)
N3 0.0444(14) 0.0458(15) 0.045(2) -0.0078(14) 0.0018(12) 0.0024(12)
N4 0.0419(13) 0.0347(14) 0.043(2) 0.0001(12) 0.0055(12) 0.0001(10)
O1 0.0616(13) 0.0405(12) 0.050(2) 0.0050(12) -0.0064(12) 0.0029(10)
C1 0.0325(14) 0.0370(16) 0.044(3) -0.0015(14) 0.0022(13) 0.0027(11)
C2 0.0401(15) 0.0510(19) 0.049(3) 0.0017(17) 0.0069(14) 0.0010(14)
C3 0.0357(16) 0.054(2) 0.076(4) -0.002(2) 0.0077(17) -0.0093(14)
C4 0.0397(17) 0.052(2) 0.079(4) -0.013(2) -0.0055(18) -0.0078(14)
C5 0.0406(16) 0.056(2) 0.048(3) -0.0123(18) -0.0069(14) 0.0013(14)
C6 0.0350(14) 0.0351(16) 0.050(3) -0.0029(14) -0.0016(14) 0.0012(12)
C7 0.0471(16) 0.0318(17) 0.038(3) -0.0077(14) -0.0025(14) 0.0037(12)
C8 0.0507(17) 0.053(2) 0.051(3) 0.0024(18) 0.0147(16) -0.0033(15)
C9 0.0387(14) 0.0329(16) 0.046(3) -0.0024(14) 0.0031(14) 0.0055(12)
C10 0.0390(14) 0.0378(16) 0.041(3) -0.0018(14) -0.0006(14) 0.0070(12)
C11 0.0335(13) 0.0320(15) 0.034(2) 0.0006(13) 0.0012(12) 0.0025(12)
C12 0.0347(14) 0.0356(16) 0.038(2) 0.0003(14) 0.0021(13) 0.0019(12)
C13 0.0438(15) 0.0402(17) 0.028(2) 0.0006(14) 0.0019(13) -0.0010(13)
C14 0.0483(17) 0.0430(18) 0.038(3) 0.0000(15) 0.0008(14) 0.0007(13)
C15 0.0433(16) 0.065(2) 0.037(3) 0.0037(17) -0.0035(15) 0.0040(15)
C16 0.0576(19) 0.062(2) 0.045(3) 0.0006(19) -0.0113(17) -0.0144(17)
C17 0.073(2) 0.045(2) 0.047(3) -0.0051(17) -0.0132(19) -0.0066(16)
C18 0.0522(17) 0.0396(18) 0.045(3) 0.0000(15) -0.0050(15) 0.0045(14)

loop_
_atom_type_symbol
_atom_type_description
_atom_type_scat_dispersion_real
_atom_type_scat_dispersion_imag
_atom_type_scat_source
C C 0.0033 0.0016 'International Tables Vol C Tables 4.2.6.8 and 6.1.1.4'
H H 0.0000 0.0000 'International Tables Vol C Tables 4.2.6.8 and 6.1.1.4'
N N 0.0061 0.0033 'International Tables Vol C Tables 4.2.6.8 and 6.1.1.4'
O O 0.0106 0.0060 'International Tables Vol C Tables 4.2.6.8 and 6.1.1.4'

loop_
_geom_angle_atom_site_label_1
_geom_angle_atom_site_label_2
_geom_angle_atom_site_label_3
_geom_angle
C11 N1 N2 110.6(3)
C11 N1 C1 132.9(3)
N2 N1 C1 116.4(2)
N3 N2 N1 107.1(2)
N2 N3 C12 109.6(3)
C7 N4 C9 123.4(3)
C7 N4 C8 120.5(3)
C9 N4 C8 116.2(3)
C2 C1 C6 122.1(3)
C2 C1 N1 117.5(4)
C6 C1 N1 120.3(3)
C3 C2 C1 118.9(4)
C2 C3 C4 120.1(3)
C3 C4 C5 120.4(3)
C4 C5 C6 120.3(4)
C1 C6 C5 118.2(3)
C1 C6 C7 123.2(3)
C5 C6 C7 118.5(4)
O1 C7 N4 123.1(3)
O1 C7 C6 120.3(3)
N4 C7 C6 116.5(3)
N4 C9 C10 112.8(3)
C11 C10 C9 116.0(2)
N1 C11 C12 103.9(2)
N1 C11 C10 125.3(3)
C12 C11 C10 130.7(2)
N3 C12 C11 108.8(2)
N3 C12 C13 120.0(3)
C11 C12 C13 131.2(3)
C14 C13 C18 118.3(3)
C14 C13 C12 122.7(3)
C18 C13 C12 119.0(3)
C15 C14 C13 120.7(3)
C14 C15 C16 120.1(3)
C17 C16 C15 119.7(3)
C18 C17 C16 120.4(3)
C17 C18 C13 120.6(3)

loop_
_geom_bond_atom_site_label_1
_geom_bond_atom_site_label_2
_geom_bond_distance
N1 C11 1.362(3)
N1 N2 1.365(4)
N1 C1 1.433(4)
N2 N3 1.299(4)
N3 C12 1.363(4)
N4 C7 1.349(4)
N4 C9 1.449(4)
N4 C8 1.462(4)
O1 C7 1.225(4)
C1 C2 1.384(5)
C1 C6 1.384(5)
C2 C3 1.383(5)
C3 C4 1.384(6)
C4 C5 1.385(5)
C5 C6 1.389(5)
C6 C7 1.496(5)
C9 C10 1.518(5)
C10 C11 1.497(4)
C11 C12 1.376(5)
C12 C13 1.473(4)
C13 C14 1.391(4)
C13 C18 1.392(5)
C14 C15 1.373(5)
C15 C16 1.382(6)
C16 C17 1.374(5)
C17 C18 1.374(5)
